data_9007072
loop_
_publ_author_name
'Rakic, S.'
'Kahlenberg, V.'
'Weidenthaler, C.'
'Zibrowius, B.'

_publ_section_title
;
 Structural characterization of high-pressure C-Na2Si2O5
 by single-crystal diffraction and 29Si MAS NMR
;
_journal_name_full 'Physics and Chemistry of Minerals'
_journal_page_first 477
_journal_page_last 484
_journal_paper_doi 10.1007/s00269-002-0259-1
_journal_volume 29
_journal_year 2002
_chemical_formula_structural Na2Si2O5
_chemical_formula_sum 'Na2 O5 Si2'
_chemical_name_mineral Natrosilite
_space_group_IT_number 14
_symmetry_space_group_name_Hall '-P 2ybc'
_symmetry_space_group_name_H-M 'P 1 21/c 1'
_cell_angle_alpha 90
_cell_angle_beta 90.15
_cell_angle_gamma 90
_cell_length_a 4.8521
_cell_length_b 23.9793
_cell_length_c 8.1410
_cell_formula_units_Z 8
_cell_volume 947.202
_database_code_amcsd 0008657
_exptl_crystal_density_diffrn 2.555
_cod_original_formula_sum 'Na2 Si2 O5'
_cod_database_code 9007072
_amcsd_formula_title Na2Si2O5

loop_
_space_group_symop_operation_xyz
x,y,z
x,1/2-y,1/2+z
-x,1/2+y,1/2-z
-x,-y,-z

loop_
_atom_site_aniso_label
_atom_site_aniso_U_11
_atom_site_aniso_U_22
_atom_site_aniso_U_33
_atom_site_aniso_U_12
_atom_site_aniso_U_13
_atom_site_aniso_U_23
Na1 0.02400 0.02460 0.02470 0.00090 0.00080 0.00490
Na2 0.02150 0.02080 0.02210 0.00010 0.00150 0.00240
Na3 0.02190 0.02480 0.02080 0.00180 0.00020 0.00310
Na4 0.02110 0.02660 0.02090 0.00060 0.00050 0.00270
Si1 0.01360 0.01660 0.01350 0.00020 0.00120 0.00020
Si2 0.01340 0.01560 0.01450 0.00020 0.00010 0.00000
Si3 0.01320 0.01560 0.01470 0.00020 0.00080 0.00030
Si4 0.01350 0.01830 0.01370 0.00010 0.00020 0.00030
O1 0.01650 0.02430 0.01760 0.00060 0.00100 0.00210
O2 0.01960 0.01950 0.02060 0.00070 0.00020 0.00180
O3 0.01720 0.02210 0.01590 0.00020 0.00110 0.00060
O4 0.02040 0.01820 0.01590 0.00020 0.00220 0.00020
O5 0.02200 0.01890 0.01660 0.00050 0.00060 0.00150
O6 0.01940 0.01790 0.01790 0.00010 0.00020 0.00020
O7 0.01600 0.01870 0.01990 0.00040 0.00010 0.00200
O8 0.01890 0.01720 0.01800 0.00040 0.00110 0.00120
O9 0.01960 0.02030 0.01490 0.00040 0.00020 0.00050
O10 0.01980 0.01920 0.01950 0.00220 0.00020 0.00060

loop_
_atom_site_label
_atom_site_fract_x
_atom_site_fract_y
_atom_site_fract_z
_atom_site_U_iso_or_equiv
Na1 0.22990 0.26138 0.52470 0.02440
Na2 0.27430 0.51408 0.35480 0.02150
Na3 0.25340 0.47281 -0.10190 0.02250
Na4 0.75480 0.28108 0.27830 0.02290
Si1 0.29610 0.36325 0.19660 0.01460
Si2 0.68430 0.34077 0.64290 0.01450
Si3 0.18310 0.40821 0.53730 0.01450
Si4 0.79480 0.38941 -0.01850 0.01520
O1 0.12100 0.38440 0.03520 0.01950
O2 0.23390 0.30150 0.25230 0.01990
O3 0.62090 0.36900 0.14290 0.01840
O4 0.24400 0.41050 0.33920 0.01820
O5 0.74310 0.34140 -0.15900 0.01920
O6 0.74560 0.28190 0.56550 0.01840
O7 0.35730 0.35610 0.61620 0.01820
O8 -0.14230 0.39200 0.55970 0.01800
O9 0.24520 0.46670 0.61660 0.01830
O10 0.73360 0.45110 -0.07670 0.01950

loop_
_cod_related_entry_id
_cod_related_entry_database
_cod_related_entry_code
1 AMCSD 0008657
